data_1564739
loop_
_publ_author_name
'Jin, Shengfei'
'Haug, Graham C.'
'Trevino, Ramon'
'Nguyen, Viet D.'
'Arman, Hadi'
'Larionov, Oleg V.'

_publ_section_title
;
 Photoinduced C(sp3)--H Sulfination Empowers a Direct and Chemoselective
 Introduction of the Sulfonyl Group
;
_journal_name_full 'Chemical Science'
_journal_paper_doi 10.1039/D1SC04245A
_journal_year 2021
_chemical_formula_moiety 'C15 H16 Cl N O2 S'
_chemical_formula_sum 'C15 H16 Cl N O2 S'
_chemical_formula_weight 309.80
_space_group_crystal_system triclinic
_space_group_IT_number 2
_space_group_name_Hall '-P 1'
_space_group_name_H-M_alt 'P -1'
_atom_sites_solution_hydrogens geom
_atom_sites_solution_primary dual
_audit_creation_date 2018-05-03
_audit_creation_method
;
Olex2 1.2
(compiled 2018.04.26 svn.r3504 for OlexSys, GUI svn.r5492)
;
_audit_update_record
;
2021-06-23 deposited with the CCDC.	2021-09-28 downloaded from the CCDC.
;
_cell_angle_alpha 99.357(2)
_cell_angle_beta 93.406(2)
_cell_angle_gamma 90.654(3)
_cell_formula_units_Z 2
_cell_length_a 5.5955(2)
_cell_length_b 10.7380(3)
_cell_length_c 11.8452(3)
_cell_measurement_reflns_used 8509
_cell_measurement_temperature 98(2)
_cell_measurement_theta_max 30.1250
_cell_measurement_theta_min 2.7880
_cell_volume 700.84(4)
_computing_cell_refinement 'CrysAlisPro 1.171.39.28e (Rigaku OD, 2015)'
_computing_data_collection 'CrysAlisPro 1.171.39.28e (Rigaku OD, 2015)'
_computing_data_reduction 'CrysAlisPro 1.171.39.28e (Rigaku OD, 2015)'
_computing_molecular_graphics 'Olex2 (Dolomanov et al., 2009)'
_computing_publication_material 'Olex2 (Dolomanov et al., 2009)'
_computing_structure_refinement 'ShelXL (Sheldrick, 2015)'
_computing_structure_solution 'ShelXT (Sheldrick, 2015)'
_diffrn_ambient_temperature 98(2)
_diffrn_detector 'CCD plate'
_diffrn_measured_fraction_theta_full 0.999
_diffrn_measured_fraction_theta_max 0.999
_diffrn_measurement_details
;
List of Runs (angles in degrees, time in seconds):

  # Type    Start    End  Width  t~exp~   \w     \q     \k     \f   Frames
#--------------------------------------------------------------------------
  1  \w    -99.00  20.00   1.00   35.00    --   -9.70 -57.00 -30.00  119
  2  \w    -34.00  80.00   1.00   35.00    --   -9.70  38.00 120.00  114
  3  \w    -34.00  80.00   1.00   35.00    --   -9.70  38.00 -90.00  114
  4  \w    -99.00  20.00   1.00   35.00    --   -9.70 -57.00-180.00  119
  5  \w    -39.00  80.00   1.00   35.00    --   -9.70  57.00-180.00  119
  6  \w    -39.00  80.00   1.00   35.00    --   -9.70  57.00 -60.00  119
  7  \w    -39.00  45.00   1.00   35.00    --   -9.70  57.00  60.00   84
  8  \w    -34.00  80.00   1.00   35.00    --   -9.70  38.00   0.00  114
;
_diffrn_measurement_device 'four-circle diffractometer'
_diffrn_measurement_device_type 'XtaLAB AFC12 (RCD3): Kappa single'
_diffrn_measurement_method '\w scans'
_diffrn_orient_matrix_type 'CrysAlisPro convention (1999,Acta A55,543-557)'
_diffrn_orient_matrix_UB_11 0.0163832000
_diffrn_orient_matrix_UB_12 0.0392773000
_diffrn_orient_matrix_UB_13 0.0542418000
_diffrn_orient_matrix_UB_21 -0.0869033000
_diffrn_orient_matrix_UB_22 -0.0366378000
_diffrn_orient_matrix_UB_23 0.0219924000
_diffrn_orient_matrix_UB_31 0.0911724000
_diffrn_orient_matrix_UB_32 -0.0399848000
_diffrn_orient_matrix_UB_33 0.0164760000
_diffrn_radiation_monochromator graphite
_diffrn_radiation_probe x-ray
_diffrn_radiation_type MoK\a
_diffrn_radiation_wavelength 0.71073
_diffrn_reflns_av_R_equivalents 0.0343
_diffrn_reflns_av_unetI/netI 0.0208
_diffrn_reflns_Laue_measured_fraction_full 0.999
_diffrn_reflns_Laue_measured_fraction_max 0.999
_diffrn_reflns_limit_h_max 7
_diffrn_reflns_limit_h_min -7
_diffrn_reflns_limit_k_max 13
_diffrn_reflns_limit_k_min -13
_diffrn_reflns_limit_l_max 15
_diffrn_reflns_limit_l_min -15
_diffrn_reflns_number 19342
_diffrn_reflns_point_group_measured_fraction_full 0.999
_diffrn_reflns_point_group_measured_fraction_max 0.999
_diffrn_reflns_theta_full 25.242
_diffrn_reflns_theta_max 27.499
_diffrn_reflns_theta_min 2.376
_diffrn_source 'fine-focus sealed X-ray tube'
_diffrn_source_type 'Enhance (Mo) X-ray Source'
_exptl_absorpt_coefficient_mu 0.422
_exptl_absorpt_correction_T_max 1.00000
_exptl_absorpt_correction_T_min 0.86797
_exptl_absorpt_correction_type multi-scan
_exptl_absorpt_process_details
;
CrysAlisPro 1.171.39.28e (Rigaku Oxford Diffraction, 2015)
Empirical absorption correction using spherical harmonics,
 implemented in SCALE3 ABSPACK scaling algorithm.
;
_exptl_crystal_colour 'clear colourless'
_exptl_crystal_colour_lustre clear
_exptl_crystal_colour_primary colourless
_exptl_crystal_density_diffrn 1.468
_exptl_crystal_description plate
_exptl_crystal_F_000 324
_exptl_crystal_size_max 0.43
_exptl_crystal_size_mid 0.23
_exptl_crystal_size_min 0.13
_refine_diff_density_max 0.416
_refine_diff_density_min -0.318
_refine_diff_density_rms 0.055
_refine_ls_extinction_method none
_refine_ls_goodness_of_fit_ref 0.998
_refine_ls_hydrogen_treatment constr
_refine_ls_matrix_type full
_refine_ls_number_parameters 181
_refine_ls_number_reflns 3213
_refine_ls_number_restraints 0
_refine_ls_restrained_S_all 0.998
_refine_ls_R_factor_all 0.0402
_refine_ls_R_factor_gt 0.0398
_refine_ls_shift/su_max 0.000
_refine_ls_shift/su_mean 0.000
_refine_ls_structure_factor_coef Fsqd
_refine_ls_weighting_details 'w=1/[\s^2^(Fo^2^)+(0.0320P)^2^+1.0000P] where P=(Fo^2^+2Fc^2^)/3'
_refine_ls_weighting_scheme calc
_refine_ls_wR_factor_gt 0.0902
_refine_ls_wR_factor_ref 0.0904
_reflns_Friedel_coverage 0.000
_reflns_number_gt 3195
_reflns_number_total 3213
_reflns_threshold_expression 'I > 2\s(I)'
_cod_data_source_file d1sc04245a2.cif
_cod_data_source_block cd1690
_cod_database_code 1564739
_shelx_shelxl_version_number 2016/6
_chemical_oxdiff_formula S1Cl1O2N1C20h18
_shelx_space_group_comment
;
The symmetry employed for this shelxl refinement is uniquely defined
by the following loop, which should always be used as a source of
symmetry information in preference to the above space-group names.
They are only intended as comments.
;
_shelx_estimated_absorpt_t_max 0.947
_shelx_estimated_absorpt_t_min 0.840
_reflns_odcompleteness_completeness 99.94
_reflns_odcompleteness_iscentric 1
_reflns_odcompleteness_theta 27.42
_olex2_refinement_description
;
1. Fixed Uiso
 At 1.2 times of:
  All C(H) groups, All C(H,H) groups
2.a Ternary CH refined with riding coordinates:
 C10(H10)
2.b Secondary CH2 refined with riding coordinates:
 C11(H11A,H11B), C15(H15A,H15B), C14(H14A,H14B), C13(H13A,H13B), C12(H12A,H12B)
2.c Aromatic/amide H refined with riding coordinates:
 C2(H2), C5(H5), C4(H4), C8(H8), C9(H9)
;
_olex2_exptl_crystal_mounting_method 'nylon loop'
_olex2_submission_special_instructions 'No special instructions were received'
_oxdiff_exptl_absorpt_empirical_details
;
Empirical correction (ABSPACK) includes:
- Absorption correction using spherical harmonics
- Frame scaling
;
_oxdiff_exptl_absorpt_empirical_full_max 1.149
_oxdiff_exptl_absorpt_empirical_full_min 0.917

loop_
_space_group_symop_operation_xyz
'x, y, z'
'-x, -y, -z'

loop_
_atom_site_label
_atom_site_type_symbol
_atom_site_fract_x
_atom_site_fract_y
_atom_site_fract_z
_atom_site_U_iso_or_equiv
_atom_site_adp_type
_atom_site_occupancy
_atom_site_site_symmetry_order
_atom_site_calc_flag
_atom_site_refinement_flags_posn
_atom_site_refinement_flags_adp
_atom_site_refinement_flags_occupancy
_atom_site_disorder_assembly
_atom_site_disorder_group
S1 S 0.04229(7) 0.19393(4) 0.35837(3) 0.01630(11) Uani 1 1 d . . . . .
Cl1 Cl 0.89767(8) 0.16365(5) -0.07162(4) 0.02357(12) Uani 1 1 d . . . . .
O1 O 0.0360(2) 0.06261(13) 0.30686(11) 0.0220(3) Uani 1 1 d . . . . .
O2 O -0.1743(2) 0.24853(14) 0.40405(11) 0.0234(3) Uani 1 1 d . . . . .
N1 N 0.2440(3) 0.44376(14) 0.09685(13) 0.0194(3) Uani 1 1 d . . . . .
C6 C 0.3189(3) 0.25109(16) 0.18023(14) 0.0139(3) Uani 1 1 d . . . . .
C3 C 0.6763(3) 0.19983(17) 0.02508(14) 0.0163(3) Uani 1 1 d . . . . .
C2 C 0.5534(3) 0.30913(17) 0.02652(14) 0.0166(3) Uani 1 1 d . . . . .
H2 H 0.590885 0.366461 -0.023376 0.020 Uiso 1 1 calc R . . . .
C5 C 0.4551(3) 0.13971(16) 0.17633(14) 0.0159(3) Uani 1 1 d . . . . .
H5 H 0.424795 0.082325 0.227229 0.019 Uiso 1 1 calc R . . . .
C1 C 0.3695(3) 0.33593(16) 0.10323(14) 0.0150(3) Uani 1 1 d . . . . .
C7 C 0.1300(3) 0.28631(16) 0.25421(14) 0.0151(3) Uani 1 1 d . . . . .
C4 C 0.6296(3) 0.11422(17) 0.09989(15) 0.0170(3) Uani 1 1 d . . . . .
H4 H 0.718665 0.039142 0.097360 0.020 Uiso 1 1 calc R . . . .
C8 C 0.0043(3) 0.39332(17) 0.24592(15) 0.0189(4) Uani 1 1 d . . . . .
H8 H -0.123179 0.416570 0.294049 0.023 Uiso 1 1 calc R . . . .
C10 C 0.2766(3) 0.21997(16) 0.46981(14) 0.0155(3) Uani 1 1 d . . . . .
H10 H 0.432694 0.198550 0.435235 0.019 Uiso 1 1 calc R . . . .
C11 C 0.2316(3) 0.13065(17) 0.55528(15) 0.0196(4) Uani 1 1 d . . . . .
H11A H 0.072624 0.146958 0.586521 0.023 Uiso 1 1 calc R . . . .
H11B H 0.231721 0.042083 0.515600 0.023 Uiso 1 1 calc R . . . .
C9 C 0.0674(3) 0.46862(17) 0.16459(16) 0.0204(4) Uani 1 1 d . . . . .
H9 H -0.023466 0.541693 0.158543 0.024 Uiso 1 1 calc R . . . .
C15 C 0.2889(3) 0.35793(17) 0.52835(15) 0.0198(4) Uani 1 1 d . . . . .
H15A H 0.324448 0.412931 0.471731 0.024 Uiso 1 1 calc R . . . .
H15B H 0.132341 0.382127 0.559097 0.024 Uiso 1 1 calc R . . . .
C14 C 0.4840(3) 0.37632(18) 0.62593(15) 0.0204(4) Uani 1 1 d . . . . .
H14A H 0.642120 0.360218 0.593805 0.024 Uiso 1 1 calc R . . . .
H14B H 0.484690 0.464856 0.665730 0.024 Uiso 1 1 calc R . . . .
C13 C 0.4443(3) 0.28788(19) 0.71200(15) 0.0227(4) Uani 1 1 d . . . . .
H13A H 0.295292 0.310584 0.750820 0.027 Uiso 1 1 calc R . . . .
H13B H 0.579060 0.298316 0.771047 0.027 Uiso 1 1 calc R . . . .
C12 C 0.4258(4) 0.15039(18) 0.65329(16) 0.0230(4) Uani 1 1 d . . . . .
H12A H 0.388807 0.096151 0.710316 0.028 Uiso 1 1 calc R . . . .
H12B H 0.581922 0.124643 0.622801 0.028 Uiso 1 1 calc R . . . .

loop_
_atom_site_aniso_label
_atom_site_aniso_U_11
_atom_site_aniso_U_22
_atom_site_aniso_U_33
_atom_site_aniso_U_23
_atom_site_aniso_U_13
_atom_site_aniso_U_12
S1 0.0123(2) 0.0238(2) 0.0130(2) 0.00421(16) 0.00065(14) -0.00489(15)
Cl1 0.0194(2) 0.0332(3) 0.0191(2) 0.00510(18) 0.00687(16) 0.00562(17)
O1 0.0249(7) 0.0244(7) 0.0166(6) 0.0044(5) -0.0004(5) -0.0092(5)
O2 0.0125(6) 0.0395(8) 0.0186(6) 0.0055(6) 0.0035(5) -0.0033(5)
N1 0.0201(7) 0.0185(7) 0.0204(7) 0.0059(6) -0.0009(6) 0.0018(6)
C6 0.0132(7) 0.0166(8) 0.0121(7) 0.0032(6) -0.0013(6) -0.0020(6)
C3 0.0131(8) 0.0224(9) 0.0126(7) 0.0004(6) 0.0012(6) -0.0003(6)
C2 0.0169(8) 0.0214(8) 0.0120(7) 0.0050(6) -0.0004(6) -0.0022(6)
C5 0.0175(8) 0.0171(8) 0.0137(8) 0.0048(6) -0.0008(6) 0.0000(6)
C1 0.0148(8) 0.0164(8) 0.0136(7) 0.0029(6) -0.0021(6) -0.0012(6)
C7 0.0125(7) 0.0209(8) 0.0119(7) 0.0039(6) -0.0012(6) -0.0034(6)
C4 0.0163(8) 0.0179(8) 0.0162(8) 0.0020(6) -0.0021(6) 0.0024(6)
C8 0.0140(8) 0.0240(9) 0.0177(8) 0.0009(7) 0.0007(6) 0.0015(7)
C10 0.0121(7) 0.0215(9) 0.0128(7) 0.0033(6) -0.0004(6) -0.0022(6)
C11 0.0202(9) 0.0208(9) 0.0187(8) 0.0063(7) 0.0007(7) -0.0028(7)
C9 0.0206(9) 0.0182(8) 0.0226(9) 0.0043(7) 0.0004(7) 0.0052(7)
C15 0.0209(9) 0.0211(9) 0.0176(8) 0.0055(7) -0.0033(7) -0.0029(7)
C14 0.0188(8) 0.0235(9) 0.0179(8) 0.0019(7) -0.0030(7) -0.0026(7)
C13 0.0237(9) 0.0290(10) 0.0149(8) 0.0034(7) -0.0018(7) 0.0008(7)
C12 0.0255(9) 0.0249(10) 0.0196(9) 0.0082(7) -0.0027(7) 0.0020(7)

loop_
_atom_type_symbol
_atom_type_description
_atom_type_scat_dispersion_real
_atom_type_scat_dispersion_imag
_atom_type_scat_source
C C 0.0033 0.0016 'International Tables Vol C Tables 4.2.6.8 and 6.1.1.4'
H H 0.0000 0.0000 'International Tables Vol C Tables 4.2.6.8 and 6.1.1.4'
N N 0.0061 0.0033 'International Tables Vol C Tables 4.2.6.8 and 6.1.1.4'
O O 0.0106 0.0060 'International Tables Vol C Tables 4.2.6.8 and 6.1.1.4'
S S 0.1246 0.1234 'International Tables Vol C Tables 4.2.6.8 and 6.1.1.4'
Cl Cl 0.1484 0.1585 'International Tables Vol C Tables 4.2.6.8 and 6.1.1.4'

loop_
_geom_angle_atom_site_label_1
_geom_angle_atom_site_label_2
_geom_angle_atom_site_label_3
_geom_angle
_geom_angle_site_symmetry_1
_geom_angle_site_symmetry_3
_geom_angle_publ_flag
O1 S1 O2 118.45(8) . . ?
O1 S1 C7 108.62(8) . . ?
O1 S1 C10 109.08(8) . . ?
O2 S1 C7 106.69(8) . . ?
O2 S1 C10 108.28(8) . . ?
C10 S1 C7 104.89(8) . . ?
C9 N1 C1 117.78(15) . . ?
C5 C6 C1 118.39(15) . . ?
C5 C6 C7 125.72(15) . . ?
C1 C6 C7 115.89(15) . . ?
C2 C3 Cl1 119.63(14) . . ?
C2 C3 C4 121.94(16) . . ?
C4 C3 Cl1 118.43(13) . . ?
C3 C2 H2 120.4 . . ?
C3 C2 C1 119.16(16) . . ?
C1 C2 H2 120.4 . . ?
C6 C5 H5 119.7 . . ?
C4 C5 C6 120.69(16) . . ?
C4 C5 H5 119.7 . . ?
N1 C1 C6 123.31(16) . . ?
N1 C1 C2 116.61(15) . . ?
C2 C1 C6 120.06(15) . . ?
C6 C7 S1 122.75(13) . . ?
C8 C7 S1 117.08(13) . . ?
C8 C7 C6 120.15(16) . . ?
C3 C4 H4 120.1 . . ?
C5 C4 C3 119.73(16) . . ?
C5 C4 H4 120.1 . . ?
C7 C8 H8 120.6 . . ?
C7 C8 C9 118.85(16) . . ?
C9 C8 H8 120.6 . . ?
S1 C10 H10 108.6 . . ?
C11 C10 S1 108.13(11) . . ?
C11 C10 H10 108.6 . . ?
C15 C10 S1 111.17(12) . . ?
C15 C10 H10 108.6 . . ?
C15 C10 C11 111.54(14) . . ?
C10 C11 H11A 109.6 . . ?
C10 C11 H11B 109.6 . . ?
H11A C11 H11B 108.1 . . ?
C12 C11 C10 110.19(14) . . ?
C12 C11 H11A 109.6 . . ?
C12 C11 H11B 109.6 . . ?
N1 C9 C8 123.96(17) . . ?
N1 C9 H9 118.0 . . ?
C8 C9 H9 118.0 . . ?
C10 C15 H15A 109.7 . . ?
C10 C15 H15B 109.7 . . ?
H15A C15 H15B 108.2 . . ?
C14 C15 C10 110.02(15) . . ?
C14 C15 H15A 109.7 . . ?
C14 C15 H15B 109.7 . . ?
C15 C14 H14A 109.3 . . ?
C15 C14 H14B 109.3 . . ?
H14A C14 H14B 108.0 . . ?
C13 C14 C15 111.54(15) . . ?
C13 C14 H14A 109.3 . . ?
C13 C14 H14B 109.3 . . ?
C14 C13 H13A 109.4 . . ?
C14 C13 H13B 109.4 . . ?
C14 C13 C12 111.31(15) . . ?
H13A C13 H13B 108.0 . . ?
C12 C13 H13A 109.4 . . ?
C12 C13 H13B 109.4 . . ?
C11 C12 H12A 109.3 . . ?
C11 C12 H12B 109.3 . . ?
C13 C12 C11 111.61(15) . . ?
C13 C12 H12A 109.3 . . ?
C13 C12 H12B 109.3 . . ?
H12A C12 H12B 108.0 . . ?

loop_
_geom_bond_atom_site_label_1
_geom_bond_atom_site_label_2
_geom_bond_distance
_geom_bond_site_symmetry_2
_geom_bond_publ_flag
S1 O1 1.4417(14) . ?
S1 O2 1.4477(13) . ?
S1 C7 1.7905(17) . ?
S1 C10 1.7904(17) . ?
Cl1 C3 1.7414(17) . ?
N1 C1 1.371(2) . ?
N1 C9 1.312(2) . ?
C6 C5 1.421(2) . ?
C6 C1 1.427(2) . ?
C6 C7 1.428(2) . ?
C3 C2 1.365(2) . ?
C3 C4 1.409(2) . ?
C2 H2 0.9500 . ?
C2 C1 1.414(2) . ?
C5 H5 0.9500 . ?
C5 C4 1.371(2) . ?
C7 C8 1.368(2) . ?
C4 H4 0.9500 . ?
C8 H8 0.9500 . ?
C8 C9 1.412(3) . ?
C10 H10 1.0000 . ?
C10 C11 1.533(2) . ?
C10 C15 1.529(2) . ?
C11 H11A 0.9900 . ?
C11 H11B 0.9900 . ?
C11 C12 1.530(2) . ?
C9 H9 0.9500 . ?
C15 H15A 0.9900 . ?
C15 H15B 0.9900 . ?
C15 C14 1.529(2) . ?
C14 H14A 0.9900 . ?
C14 H14B 0.9900 . ?
C14 C13 1.526(3) . ?
C13 H13A 0.9900 . ?
C13 H13B 0.9900 . ?
C13 C12 1.526(3) . ?
C12 H12A 0.9900 . ?
C12 H12B 0.9900 . ?
